data_8102448
loop_
_publ_author_name
'Meng Guo'
'Fang-Fang Jian'

_publ_section_title
;
 Crystal structure of
 catena-(hexaaqua-tetrakis(isocyanurato)nickel-disodium),
 Na2Ni(H2O)6(C3N3O3)4
;
_journal_issue 4
_journal_name_full 'Zeitschrift f\"ur Kristallographie - New Crystal Structures'
_journal_page_first 573
_journal_volume 224
_journal_year 2009
_chemical_formula_moiety 'C12 H20 N12 Na2 Ni O18'
_chemical_formula_sum 'C12 H20 N12 Na2 Ni O18'
_chemical_formula_weight 725.11
_chemical_name_systematic
; 
catena-(Hexa-aqua-tetrakis(isocyanurato)-nickel-di-sodium), 
C~12~H~20~N~12~Na~2~Ni~1~O~18~
;
_space_group_IT_number 2
_symmetry_cell_setting triclinic
_symmetry_space_group_name_Hall '-P 1'
_symmetry_space_group_name_H-M 'P -1'
_atom_sites_solution_hydrogens geom
_atom_sites_solution_primary direct
_atom_sites_solution_secondary difmap
_audit_creation_method SHELXL-97
_cell_angle_alpha 62.83(3)
_cell_angle_beta 83.72(3)
_cell_angle_gamma 71.82(3)
_cell_formula_units_Z 1
_cell_length_a 6.7600(14)
_cell_length_b 10.443(2)
_cell_length_c 10.455(2)
_cell_measurement_temperature 293(2)
_cell_measurement_theta_max 25.24
_cell_measurement_theta_min 2.30
_cell_volume 623.4(3)
_computing_cell_refinement 'Bruker SMART'
_computing_data_reduction 'Bruker SAINT'
_computing_molecular_graphics 'Bruker SHELXTL'
_computing_publication_material 'Bruker SHELXTL'
_computing_structure_refinement 'SHELXL-97 (Sheldrick, 1997)'
_computing_structure_solution 'SHELXS-97 (Sheldrick, 1990)'
_diffrn_ambient_temperature 294(2)
_diffrn_measured_fraction_theta_full 0.991
_diffrn_measured_fraction_theta_max 0.991
_diffrn_measurement_device_type 'CCD area detector'
_diffrn_measurement_method 'phi and omega scans'
_diffrn_radiation_monochromator graphite
_diffrn_radiation_source 'fine-focus sealed tube'
_diffrn_radiation_type MoK\a
_diffrn_radiation_wavelength 0.71073
_diffrn_reflns_av_R_equivalents 0.0127
_diffrn_reflns_av_sigmaI/netI 0.0236
_diffrn_reflns_limit_h_max 7
_diffrn_reflns_limit_h_min -8
_diffrn_reflns_limit_k_max 5
_diffrn_reflns_limit_k_min -12
_diffrn_reflns_limit_l_max 12
_diffrn_reflns_limit_l_min -12
_diffrn_reflns_number 3471
_diffrn_reflns_theta_full 25.50
_diffrn_reflns_theta_max 25.50
_diffrn_reflns_theta_min 2.19
_exptl_absorpt_coefficient_mu 0.962
_exptl_absorpt_correction_type none
_exptl_crystal_colour purple
_exptl_crystal_density_diffrn 1.937
_exptl_crystal_density_method 'not measured'
_exptl_crystal_description block
_exptl_crystal_F_000 510
_exptl_crystal_size_max 0.25
_exptl_crystal_size_mid 0.20
_exptl_crystal_size_min 0.18
_refine_diff_density_max 0.241
_refine_diff_density_min -0.275
_refine_diff_density_rms 0.057
_refine_ls_extinction_method none
_refine_ls_goodness_of_fit_ref 1.003
_refine_ls_hydrogen_treatment mixed
_refine_ls_matrix_type full
_refine_ls_number_parameters 225
_refine_ls_number_reflns 2305
_refine_ls_number_restraints 0
_refine_ls_restrained_S_all 1.003
_refine_ls_R_factor_all 0.0299
_refine_ls_R_factor_gt 0.0273
_refine_ls_shift/su_max 0.000
_refine_ls_shift/su_mean 0.000
_refine_ls_structure_factor_coef Fsqd
_refine_ls_weighting_details 'calc w=1/[\s^2^(Fo^2^)+(0.0453P)^2^+0.2840P] where P=(Fo^2^+2Fc^2^)/3'
_refine_ls_weighting_scheme calc
_refine_ls_wR_factor_gt 0.0733
_refine_ls_wR_factor_ref 0.0754
_reflns_number_gt 2143
_reflns_number_total 2305
_reflns_threshold_expression >2sigma(I)
_cod_data_source_file 1267-2624.cff
_cod_data_source_block wf0886
_cod_original_cell_volume 623.4(2)
_cod_original_sg_symbol_H-M P-1
_cod_database_code 8102448

loop_
_symmetry_equiv_pos_as_xyz
'x, y, z'
'-x, -y, -z'

loop_
_atom_site_label
_atom_site_type_symbol
_atom_site_fract_x
_atom_site_fract_y
_atom_site_fract_z
_atom_site_U_iso_or_equiv
_atom_site_adp_type
_atom_site_occupancy
_atom_site_symmetry_multiplicity
_atom_site_calc_flag
_atom_site_refinement_flags
_atom_site_disorder_assembly
_atom_site_disorder_group
Ni1 Ni 0.5000 0.0000 0.5000 0.01716(12) Uani 1 2 d S . .
Na1 Na 0.25919(13) 0.53018(10) 0.90125(9) 0.0339(2) Uani 1 1 d . . .
O9 O -0.2843(2) 1.06459(16) 1.04349(16) 0.0311(3) Uani 1 1 d . . .
O3 O 0.7041(2) -0.04644(16) 0.76356(15) 0.0317(3) Uani 1 1 d . . .
O8 O 0.1067(2) 0.67474(16) 1.43179(15) 0.0290(3) Uani 1 1 d . . .
O4 O 0.4113(2) 0.41017(17) 0.75972(16) 0.0318(3) Uani 1 1 d . . .
N3 N 0.5110(2) 0.14377(18) 0.56727(17) 0.0212(3) Uani 1 1 d . . .
O7 O 0.0174(2) 0.61214(17) 1.04366(16) 0.0327(4) Uani 1 1 d . . .
N6 N -0.0914(2) 0.87669(18) 1.24220(17) 0.0230(4) Uani 1 1 d . . .
N2 N 0.5610(3) 0.18105(18) 0.76417(17) 0.0233(4) Uani 1 1 d . . .
H2A H 0.6140 0.1448 0.8492 0.028 Uiso 1 1 calc R . .
N1 N 0.3676(3) 0.37931(18) 0.56479(17) 0.0233(4) Uani 1 1 d . . .
H1A H 0.2968 0.4726 0.5194 0.028 Uiso 1 1 calc R . .
O6W O 0.5020(3) 0.3313(2) 1.1026(2) 0.0414(4) Uani 1 1 d . . .
C3 C 0.4450(3) 0.3288(2) 0.7006(2) 0.0220(4) Uani 1 1 d . . .
O5W O 0.0737(3) 0.7453(2) 0.6787(2) 0.0388(4) Uani 1 1 d . . .
N5 N -0.1343(3) 0.83907(19) 1.04290(17) 0.0247(4) Uani 1 1 d . . .
H5A H -0.1905 0.8753 0.9588 0.030 Uiso 1 1 calc R . .
C6 C -0.0130(3) 0.6938(2) 1.1031(2) 0.0241(4) Uani 1 1 d . . .
C5 C 0.0297(3) 0.7324(2) 1.3085(2) 0.0214(4) Uani 1 1 d . . .
N4 N 0.0695(3) 0.64439(19) 1.23638(18) 0.0260(4) Uani 1 1 d . . .
H4A H 0.1508 0.5537 1.2781 0.031 Uiso 1 1 calc R . .
C4 C -0.1730(3) 0.9325(2) 1.1090(2) 0.0221(4) Uani 1 1 d . . .
C2 C 0.3966(3) 0.2892(2) 0.4968(2) 0.0215(4) Uani 1 1 d . . .
C1 C 0.5983(3) 0.0866(2) 0.7002(2) 0.0222(4) Uani 1 1 d . . .
O2 O 0.3166(2) 0.34074(16) 0.37560(15) 0.0301(3) Uani 1 1 d . . .
O1W O 0.2451(3) -0.0215(2) 0.60016(19) 0.0426(4) Uani 1 1 d . . .
H1WA H 0.2265 -0.0997 0.6111 0.064 Uiso 1 1 calc R . .
H5WA H 0.061(5) 0.728(4) 0.612(4) 0.077(12) Uiso 1 1 d . . .
H6WA H 0.551(6) 0.239(5) 1.101(4) 0.089(12) Uiso 1 1 d . . .
H5WB H -0.046(6) 0.793(4) 0.692(4) 0.085(13) Uiso 1 1 d . . .
H6WB H 0.453(6) 0.316(4) 1.176(4) 0.091(14) Uiso 1 1 d . . .
H1WB H 0.190(5) 0.029(4) 0.653(3) 0.060(9) Uiso 1 1 d . . .

loop_
_atom_site_aniso_label
_atom_site_aniso_U_11
_atom_site_aniso_U_22
_atom_site_aniso_U_33
_atom_site_aniso_U_23
_atom_site_aniso_U_13
_atom_site_aniso_U_12
Ni1 0.02295(19) 0.01435(18) 0.01622(18) -0.01000(14) -0.00127(13) -0.00255(13)
Na1 0.0378(5) 0.0345(5) 0.0351(5) -0.0231(4) 0.0016(4) -0.0062(4)
O9 0.0394(8) 0.0223(8) 0.0273(8) -0.0121(6) -0.0071(6) 0.0008(6)
O3 0.0416(9) 0.0208(8) 0.0269(8) -0.0114(6) -0.0084(6) 0.0027(7)
O8 0.0346(8) 0.0264(8) 0.0233(7) -0.0124(6) -0.0069(6) -0.0010(6)
O4 0.0408(9) 0.0291(8) 0.0334(8) -0.0234(7) -0.0007(7) -0.0051(7)
N3 0.0255(8) 0.0192(8) 0.0205(8) -0.0113(7) -0.0011(6) -0.0043(7)
O7 0.0405(8) 0.0323(8) 0.0327(8) -0.0243(7) -0.0013(7) -0.0040(7)
N6 0.0260(8) 0.0222(9) 0.0222(8) -0.0130(7) -0.0011(7) -0.0034(7)
N2 0.0279(8) 0.0236(9) 0.0206(8) -0.0130(7) -0.0035(7) -0.0043(7)
N1 0.0289(9) 0.0169(8) 0.0235(8) -0.0110(7) -0.0027(7) -0.0019(7)
O6W 0.0509(11) 0.0334(10) 0.0377(10) -0.0140(8) 0.0005(8) -0.0123(8)
C3 0.0232(9) 0.0229(10) 0.0234(10) -0.0130(8) 0.0029(8) -0.0078(8)
O5W 0.0388(10) 0.0391(10) 0.0421(10) -0.0203(8) -0.0041(8) -0.0111(8)
N5 0.0316(9) 0.0232(9) 0.0196(8) -0.0120(7) -0.0039(7) -0.0029(7)
C6 0.0229(10) 0.0256(10) 0.0253(10) -0.0143(9) 0.0015(8) -0.0048(8)
C5 0.0207(9) 0.0235(10) 0.0230(10) -0.0135(8) 0.0024(7) -0.0061(8)
N4 0.0294(9) 0.0211(9) 0.0260(9) -0.0135(7) -0.0045(7) 0.0009(7)
C4 0.0221(9) 0.0230(10) 0.0231(10) -0.0123(8) 0.0011(8) -0.0060(8)
C2 0.0222(9) 0.0235(10) 0.0217(10) -0.0122(8) 0.0019(7) -0.0073(8)
C1 0.0237(9) 0.0232(10) 0.0223(10) -0.0125(8) 0.0020(8) -0.0071(8)
O2 0.0392(8) 0.0261(8) 0.0235(7) -0.0133(6) -0.0085(6) -0.0010(6)
O1W 0.0498(10) 0.0487(11) 0.0587(11) -0.0450(10) 0.0286(9) -0.0286(9)

loop_
_atom_type_symbol
_atom_type_description
_atom_type_scat_dispersion_real
_atom_type_scat_dispersion_imag
_atom_type_scat_source
C C 0.0033 0.0016 'International Tables Vol C Tables 4.2.6.8 and 6.1.1.4'
H H 0.0000 0.0000 'International Tables Vol C Tables 4.2.6.8 and 6.1.1.4'
N N 0.0061 0.0033 'International Tables Vol C Tables 4.2.6.8 and 6.1.1.4'
O O 0.0106 0.0060 'International Tables Vol C Tables 4.2.6.8 and 6.1.1.4'
Na Na 0.0362 0.0249 'International Tables Vol C Tables 4.2.6.8 and 6.1.1.4'
Ni Ni 0.3393 1.1124 'International Tables Vol C Tables 4.2.6.8 and 6.1.1.4'

loop_
_geom_angle_atom_site_label_1
_geom_angle_atom_site_label_2
_geom_angle_atom_site_label_3
_geom_angle
_geom_angle_site_symmetry_1
_geom_angle_site_symmetry_3
_geom_angle_publ_flag
O1W Ni1 O1W 180.00(5) 2_656 . ?
O1W Ni1 N3 89.72(7) 2_656 . ?
O1W Ni1 N3 90.28(7) . . ?
O1W Ni1 N3 90.28(7) 2_656 2_656 ?
O1W Ni1 N3 89.72(7) . 2_656 ?
N3 Ni1 N3 180.0 . 2_656 ?
O4 Na1 O7 159.65(7) . . ?
O4 Na1 O6W 89.62(7) . . ?
O7 Na1 O6W 95.30(7) . . ?
O4 Na1 O6W 105.01(7) . 2_667 ?
O7 Na1 O6W 95.30(7) . 2_667 ?
O6W Na1 O6W 80.08(7) . 2_667 ?
O4 Na1 O5W 86.97(7) . . ?
O7 Na1 O5W 91.42(7) . . ?
O6W Na1 O5W 169.22(7) . . ?
O6W Na1 O5W 90.92(7) 2_667 . ?
O4 Na1 O7 86.34(6) . 2_567 ?
O7 Na1 O7 73.55(6) . 2_567 ?
O6W Na1 O7 95.56(7) . 2_567 ?
O6W Na1 O7 167.71(7) 2_667 2_567 ?
O5W Na1 O7 94.43(7) . 2_567 ?
O4 Na1 Na1 99.49(6) . 2_667 ?
O7 Na1 Na1 96.93(5) . 2_667 ?
O6W Na1 Na1 40.07(5) . 2_667 ?
O6W Na1 Na1 40.01(5) 2_667 2_667 ?
O5W Na1 Na1 130.67(7) . 2_667 ?
O7 Na1 Na1 134.57(6) 2_567 2_667 ?
O4 Na1 Na1 120.63(6) . 2_567 ?
O7 Na1 Na1 39.20(4) . 2_567 ?
O6W Na1 Na1 96.79(7) . 2_567 ?
O6W Na1 Na1 134.29(6) 2_667 2_567 ?
O5W Na1 Na1 93.75(6) . 2_567 ?
O7 Na1 Na1 34.34(4) 2_567 2_567 ?
Na1 Na1 Na1 122.24(5) 2_667 2_567 ?
C3 O4 Na1 161.22(14) . . ?
C2 N3 C1 121.81(16) . . ?
C2 N3 Ni1 119.55(13) . . ?
C1 N3 Ni1 117.12(13) . . ?
C6 O7 Na1 140.07(14) . . ?
C6 O7 Na1 113.38(13) . 2_567 ?
Na1 O7 Na1 106.45(6) . 2_567 ?
C4 N6 C5 120.11(16) . . ?
C3 N2 C1 123.81(16) . . ?
C3 N2 H2A 118.1 . . ?
C1 N2 H2A 118.1 . . ?
C3 N1 C2 123.68(17) . . ?
C3 N1 H1A 118.2 . . ?
C2 N1 H1A 118.2 . . ?
Na1 O6W Na1 99.92(7) . 2_667 ?
Na1 O6W H6WA 115(2) . . ?
Na1 O6W H6WA 121(2) 2_667 . ?
Na1 O6W H6WB 112(3) . . ?
Na1 O6W H6WB 102(3) 2_667 . ?
H6WA O6W H6WB 106(4) . . ?
O4 C3 N2 122.88(18) . . ?
O4 C3 N1 122.20(18) . . ?
N2 C3 N1 114.92(16) . . ?
Na1 O5W H5WA 117(3) . . ?
Na1 O5W H5WB 114(3) . . ?
H5WA O5W H5WB 107(3) . . ?
C6 N5 C4 123.73(17) . . ?
C6 N5 H5A 118.1 . . ?
C4 N5 H5A 118.1 . . ?
O7 C6 N5 122.81(18) . . ?
O7 C6 N4 122.48(19) . . ?
N5 C6 N4 114.70(17) . . ?
O8 C5 N6 122.78(17) . . ?
O8 C5 N4 118.37(17) . . ?
N6 C5 N4 118.85(17) . . ?
C6 N4 C5 123.53(17) . . ?
C6 N4 H4A 118.2 . . ?
C5 N4 H4A 118.2 . . ?
O9 C4 N6 122.41(18) . . ?
O9 C4 N5 118.54(17) . . ?
N6 C4 N5 119.04(17) . . ?
O2 C2 N3 121.53(17) . . ?
O2 C2 N1 120.50(18) . . ?
N3 C2 N1 117.97(17) . . ?
O3 C1 N3 121.45(17) . . ?
O3 C1 N2 120.78(17) . . ?
N3 C1 N2 117.75(17) . . ?
Ni1 O1W H1WA 109.5 . . ?
Ni1 O1W H1WB 121.0(19) . . ?
H1WA O1W H1WB 125.7 . . ?

loop_
_geom_bond_atom_site_label_1
_geom_bond_atom_site_label_2
_geom_bond_distance
_geom_bond_site_symmetry_2
_geom_bond_publ_flag
Ni1 O1W 1.9359(16) 2_656 ?
Ni1 O1W 1.9359(16) . ?
Ni1 N3 1.9493(16) . ?
Ni1 N3 1.9493(16) 2_656 ?
Na1 O4 2.3183(17) . ?
Na1 O7 2.3194(18) . ?
Na1 O6W 2.465(2) . ?
Na1 O6W 2.468(2) 2_667 ?
Na1 O5W 2.478(2) . ?
Na1 O7 2.5987(19) 2_567 ?
Na1 Na1 3.777(2) 2_667 ?
Na1 Na1 3.943(2) 2_567 ?
O9 C4 1.241(3) . ?
O3 C1 1.234(2) . ?
O8 C5 1.240(2) . ?
O4 C3 1.218(2) . ?
N3 C2 1.348(3) . ?
N3 C1 1.355(3) . ?
O7 C6 1.225(2) . ?
O7 Na1 2.5987(19) 2_567 ?
N6 C4 1.345(3) . ?
N6 C5 1.350(3) . ?
N2 C3 1.364(3) . ?
N2 C1 1.377(2) . ?
N2 H2A 0.8600 . ?
N1 C3 1.369(3) . ?
N1 C2 1.376(2) . ?
N1 H1A 0.8600 . ?
O6W Na1 2.468(2) 2_667 ?
O6W H6WA 0.92(4) . ?
O6W H6WB 0.77(4) . ?
O5W H5WA 0.81(4) . ?
O5W H5WB 0.85(4) . ?
N5 C6 1.355(3) . ?
N5 C4 1.384(2) . ?
N5 H5A 0.8600 . ?
C6 N4 1.361(3) . ?
C5 N4 1.386(2) . ?
N4 H4A 0.8600 . ?
C2 O2 1.239(2) . ?
O1W H1WA 0.8200 . ?
O1W H1WB 0.91(3) . ?
